data_7232386
loop_
_publ_author_name
'Xu, Cungang'
'Bi, Caifeng'
'Zhu, Zheng'
'Luo, Rong'
'Zhang, Xia'
'Zhang, Dongmei'
'Fan, Chuanbin'
'Cui, Liansheng'
'Fan, Yuhua'

_publ_section_title
;
 Metal--organic frameworks with 5,5&#x2032;-(1,4-xylylenediamino)
 diisophthalic acid and various nitrogen-containing ligands for
 selectively sensing Fe(iii)/Cr(vi) and nitroaromatic compounds
;
_journal_issue 14
_journal_name_full CrystEngComm
_journal_page_first 2333
_journal_paper_doi 10.1039/C9CE00005D
_journal_volume 21
_journal_year 2019
_chemical_formula_sum 'C23 H29.5 N5.5 O6 Zn'
_chemical_formula_weight 544.39
_space_group_IT_number 14
_space_group_name_Hall '-P 2yn'
_space_group_name_H-M_alt 'P 1 21/n 1'
_symmetry_cell_setting monoclinic
_symmetry_space_group_name_Hall '-P 2yn'
_symmetry_space_group_name_H-M 'P 1 21/n 1'
_atom_sites_solution_hydrogens geom
_atom_sites_solution_primary direct
_atom_sites_solution_secondary difmap
_audit_creation_method SHELXL-97
_audit_update_record
;
2018-04-01 deposited with the CCDC.    2019-02-18 downloaded from the CCDC.
;
_cell_angle_alpha 90.00
_cell_angle_beta 99.022(7)
_cell_angle_gamma 90.00
_cell_formula_units_Z 4
_cell_length_a 9.1863(6)
_cell_length_b 16.2887(12)
_cell_length_c 17.3750(14)
_cell_measurement_reflns_used 31261
_cell_measurement_temperature 293(2)
_cell_measurement_theta_max 27.535
_cell_measurement_theta_min 3.00
_cell_volume 2567.7(3)
_computing_cell_refinement 'Bruker FRAMBO'
_computing_data_collection 'Bruker FRAMBO'
_computing_data_reduction 'Bruker SAINT'
_computing_molecular_graphics 'Bruker SHELXTL'
_computing_publication_material 'Bruker SHELXTL'
_computing_structure_refinement 'SHELXL-97 (Sheldrick, 1997)'
_computing_structure_solution 'SHELXS-97 (Sheldrick, 1990)'
_diffrn_ambient_temperature 293(2)
_diffrn_measured_fraction_theta_full 0.998
_diffrn_measured_fraction_theta_max 0.998
_diffrn_measurement_device_type 'multiwire proportional'
_diffrn_measurement_method 'phi and omega scans'
_diffrn_radiation_monochromator graphite
_diffrn_radiation_source 'fine-focus sealed tube'
_diffrn_radiation_type MoK\a
_diffrn_radiation_wavelength 0.71073
_diffrn_reflns_av_R_equivalents 0.0325
_diffrn_reflns_av_sigmaI/netI 0.0190
_diffrn_reflns_limit_h_max 11
_diffrn_reflns_limit_h_min -11
_diffrn_reflns_limit_k_max 19
_diffrn_reflns_limit_k_min -18
_diffrn_reflns_limit_l_max 21
_diffrn_reflns_limit_l_min -21
_diffrn_reflns_number 33549
_diffrn_reflns_theta_full 25.50
_diffrn_reflns_theta_max 25.50
_diffrn_reflns_theta_min 3.25
_exptl_absorpt_coefficient_mu 1.004
_exptl_absorpt_correction_T_max 0.6836
_exptl_absorpt_correction_T_min 0.6607
_exptl_absorpt_correction_type multi-scan
_exptl_absorpt_process_details sadabs
_exptl_crystal_colour colorless
_exptl_crystal_density_diffrn 1.408
_exptl_crystal_density_method 'not measured'
_exptl_crystal_description block
_exptl_crystal_F_000 1136
_exptl_crystal_size_max 0.45
_exptl_crystal_size_mid 0.44
_exptl_crystal_size_min 0.41
_refine_diff_density_max 0.807
_refine_diff_density_min -0.615
_refine_diff_density_rms 0.081
_refine_ls_extinction_method none
_refine_ls_goodness_of_fit_ref 1.156
_refine_ls_hydrogen_treatment mixed
_refine_ls_matrix_type full
_refine_ls_number_parameters 336
_refine_ls_number_reflns 4775
_refine_ls_number_restraints 51
_refine_ls_restrained_S_all 1.196
_refine_ls_R_factor_all 0.0621
_refine_ls_R_factor_gt 0.0550
_refine_ls_shift/su_max 0.001
_refine_ls_shift/su_mean 0.000
_refine_ls_structure_factor_coef Fsqd
_refine_ls_weighting_details 'calc w=1/[\s^2^(Fo^2^)+(0.0656P)^2^+4.2871P] where P=(Fo^2^+2Fc^2^)/3'
_refine_ls_weighting_scheme calc
_refine_ls_wR_factor_gt 0.1416
_refine_ls_wR_factor_ref 0.1467
_reflns_number_gt 4362
_reflns_number_total 4775
_reflns_threshold_expression >2sigma(I)
_cod_data_source_file c9ce00005d2.cif
_cod_data_source_block 3
_cod_depositor_comments
;
The following automatic conversions were performed:

'_symmetry_cell_setting' value 'Monoclinic' changed to 'monoclinic'
according to
/home/data/users/saulius/crontab/automatic-downloads/rss-feeds/RSC/lib/dictionaries/cif_core.dic
dictionary named 'cif_core.dic' version 2.4.2 from 2011-04-26.

Automatic conversion script
Id: cif_fix_values 4973 2017-02-22 13:04:09Z antanas 

 Adding full bibliography for 7232386--7232389.cif.
;
_cod_original_sg_symbol_H-M P2(1)/n
_cod_original_formula_sum 'C23 H29.50 N5.50 O6 Zn'
_cod_database_code 7232386

loop_
_symmetry_equiv_pos_as_xyz
'x, y, z'
'-x+1/2, y+1/2, -z+1/2'
'-x, -y, -z'
'x-1/2, -y-1/2, z-1/2'

loop_
_atom_site_label
_atom_site_type_symbol
_atom_site_fract_x
_atom_site_fract_y
_atom_site_fract_z
_atom_site_U_iso_or_equiv
_atom_site_adp_type
_atom_site_occupancy
_atom_site_symmetry_multiplicity
_atom_site_calc_flag
_atom_site_refinement_flags
_atom_site_disorder_assembly
_atom_site_disorder_group
Zn1 Zn 0.35542(4) 0.68184(3) 0.23794(2) 0.03214(16) Uani 1 1 d . . .
N1 N 1.1384(4) 0.6016(3) 0.4534(2) 0.0563(11) Uani 1 1 d . . .
H1 H 1.1572 0.5784 0.4116 0.068 Uiso 1 1 calc R . .
N2 N 0.1160(4) 0.4679(2) 0.2290(2) 0.0455(8) Uani 1 1 d . . .
N3 N 0.2755(3) 0.5682(2) 0.24130(18) 0.0374(7) Uani 1 1 d . . .
N4 N 0.0224(4) 0.8412(3) 0.2767(3) 0.0640(12) Uani 1 1 d . . .
N5 N 0.2047(4) 0.7552(2) 0.2766(2) 0.0434(8) Uani 1 1 d . . .
N6 N -0.013(3) -0.007(3) 0.507(2) 0.174(6) Uani 0.50 1 d PDU A -1
H6 H -0.0252 -0.0557 0.4830 0.208 Uiso 0.50 1 d PR A -1
O1 O 0.5194(3) 0.69865(18) 0.32233(16) 0.0406(6) Uani 1 1 d . . .
O2 O 0.6604(3) 0.6179(2) 0.26278(18) 0.0614(9) Uani 1 1 d . . .
O3 O 0.9102(3) 0.7682(2) 0.64458(16) 0.0497(8) Uani 1 1 d . . .
O4 O 0.6921(4) 0.8065(2) 0.5860(2) 0.0646(10) Uani 1 1 d . . .
O5 O 0.7245(11) 0.2049(6) 0.3618(5) 0.198(4) Uani 1 1 d U . .
H5C H 0.8146 0.1970 0.3581 0.238 Uiso 1 1 d R . .
H5D H 0.6738 0.1820 0.3225 0.238 Uiso 1 1 d R . .
O6 O 0.9188(12) 0.6451(9) 0.0195(7) 0.279(5) Uani 1 1 d U . .
H6E H 0.8666 0.6606 0.0531 0.335 Uiso 1 1 d R . .
H6F H 1.0080 0.6576 0.0361 0.335 Uiso 1 1 d R . .
C1 C 0.6406(4) 0.6624(2) 0.3174(2) 0.0342(8) Uani 1 1 d . . .
C2 C 0.8110(4) 0.7715(2) 0.5851(2) 0.0367(8) Uani 1 1 d . . .
C3 C 0.7623(4) 0.6767(2) 0.3849(2) 0.0314(8) Uani 1 1 d . . .
C4 C 0.7361(4) 0.7238(2) 0.4479(2) 0.0307(7) Uani 1 1 d . . .
H4 H 0.6479 0.7524 0.4457 0.037 Uiso 1 1 calc R . .
C5 C 0.8422(4) 0.7278(2) 0.5140(2) 0.0306(7) Uani 1 1 d . . .
C6 C 0.9761(4) 0.6871(2) 0.5159(2) 0.0371(9) Uani 1 1 d . . .
H6A H 1.0467 0.6901 0.5604 0.044 Uiso 1 1 calc R . .
C7 C 1.0056(4) 0.6420(3) 0.4521(2) 0.0375(9) Uani 1 1 d . . .
C8 C 0.8967(4) 0.6373(2) 0.3867(2) 0.0363(8) Uani 1 1 d . . .
H8 H 0.9144 0.6073 0.3435 0.044 Uiso 1 1 calc R . .
C9 C 1.2452(4) 0.5976(3) 0.5225(2) 0.0458(10) Uani 1 1 d . . .
H9A H 1.2000 0.5738 0.5642 0.055 Uiso 1 1 calc R . .
H9B H 1.2770 0.6527 0.5381 0.055 Uiso 1 1 calc R . .
C10 C 1.3775(4) 0.5470(3) 0.5112(2) 0.0362(8) Uani 1 1 d . . .
C11 C 1.5145(4) 0.5831(3) 0.5132(2) 0.0422(9) Uani 1 1 d . . .
H11 H 1.5254 0.6392 0.5220 0.051 Uiso 1 1 calc R . .
C12 C 1.3646(4) 0.4636(3) 0.4977(2) 0.0419(9) Uani 1 1 d . . .
H12 H 1.2733 0.4384 0.4960 0.050 Uiso 1 1 calc R . .
C13 C 0.1572(5) 0.5377(3) 0.1990(3) 0.0489(10) Uani 1 1 d . . .
H13 H 0.1082 0.5618 0.1538 0.059 Uiso 1 1 calc R . .
C14 C 0.3117(4) 0.5148(2) 0.3018(2) 0.0407(9) Uani 1 1 d . . .
H14 H 0.3918 0.5202 0.3415 0.049 Uiso 1 1 calc R . .
C15 C 0.2133(5) 0.4529(3) 0.2950(3) 0.0490(10) Uani 1 1 d . . .
H15 H 0.2121 0.4086 0.3287 0.059 Uiso 1 1 calc R . .
C16 C 0.0854(5) 0.7867(3) 0.2360(3) 0.0549(12) Uani 1 1 d . . .
H16 H 0.0493 0.7724 0.1848 0.066 Uiso 1 1 calc R . .
C17 C 0.2169(5) 0.7905(3) 0.3487(3) 0.0567(12) Uani 1 1 d . . .
H17 H 0.2909 0.7798 0.3905 0.068 Uiso 1 1 calc R . .
C18 C 0.1040(6) 0.8433(4) 0.3492(3) 0.0743(16) Uani 1 1 d . . .
H18 H 0.0855 0.8750 0.3911 0.089 Uiso 1 1 calc R . .
C19 C -0.0128(5) 0.4175(3) 0.1986(3) 0.0615(13) Uani 1 1 d . . .
H19A H 0.0148 0.3600 0.2015 0.074 Uiso 1 1 calc R . .
H19B H -0.0454 0.4311 0.1442 0.074 Uiso 1 1 calc R . .
C20 C -0.1360(5) 0.4312(3) 0.2433(3) 0.0642(14) Uani 1 1 d . . .
H20A H -0.1649 0.4885 0.2397 0.077 Uiso 1 1 calc R . .
H20B H -0.1032 0.4184 0.2978 0.077 Uiso 1 1 calc R . .
C21 C -0.2313(5) 0.8774(3) 0.2881(4) 0.0659(14) Uani 1 1 d . . .
H21A H -0.2033 0.8873 0.3435 0.079 Uiso 1 1 calc R . .
H21B H -0.2587 0.8200 0.2812 0.079 Uiso 1 1 calc R . .
C22 C -0.1051(6) 0.8941(4) 0.2485(4) 0.084(2) Uani 1 1 d . . .
H22A H -0.0765 0.9512 0.2565 0.100 Uiso 1 1 calc R . .
H22B H -0.1341 0.8856 0.1929 0.100 Uiso 1 1 calc R . .
C23 C -0.054(3) 0.0527(13) 0.4370(12) 0.161(7) Uani 0.50 1 d PDU A -1
H23A H -0.0015 0.1035 0.4476 0.241 Uiso 0.50 1 calc PR A -1
H23B H -0.1579 0.0631 0.4292 0.241 Uiso 0.50 1 calc PR A -1
H23C H -0.0273 0.0282 0.3909 0.241 Uiso 0.50 1 calc PR A -1
C24 C 0.150(2) 0.0073(17) 0.5023(16) 0.185(7) Uani 0.50 1 d PDU A -1
H24A H 0.1587 0.0386 0.4564 0.278 Uiso 0.50 1 calc PR A -1
H24B H 0.1985 -0.0447 0.4998 0.278 Uiso 0.50 1 calc PR A -1
H24C H 0.1957 0.0368 0.5476 0.278 Uiso 0.50 1 calc PR A -1

loop_
_atom_site_aniso_label
_atom_site_aniso_U_11
_atom_site_aniso_U_22
_atom_site_aniso_U_33
_atom_site_aniso_U_23
_atom_site_aniso_U_13
_atom_site_aniso_U_12
Zn1 0.0256(2) 0.0376(3) 0.0310(2) 0.00637(18) -0.00271(16) -0.00237(17)
N1 0.0329(18) 0.094(3) 0.0388(19) -0.0158(19) -0.0038(15) 0.0293(19)
N2 0.0420(19) 0.044(2) 0.051(2) -0.0022(16) 0.0073(16) -0.0109(16)
N3 0.0328(17) 0.0431(19) 0.0353(17) 0.0024(14) 0.0020(13) -0.0079(14)
N4 0.041(2) 0.088(3) 0.063(3) 0.011(2) 0.0067(19) 0.025(2)
N5 0.0310(17) 0.050(2) 0.047(2) 0.0024(16) -0.0002(14) 0.0056(15)
N6 0.174(6) 0.174(6) 0.174(6) -0.0010(11) 0.0269(14) 0.0004(11)
O1 0.0299(14) 0.0534(17) 0.0346(14) -0.0014(12) -0.0071(11) 0.0083(12)
O2 0.0492(18) 0.082(2) 0.0461(18) -0.0283(17) -0.0122(14) 0.0163(17)
O3 0.0437(16) 0.066(2) 0.0354(15) -0.0185(14) -0.0052(12) 0.0104(15)
O4 0.0474(18) 0.094(3) 0.0498(19) -0.0253(18) -0.0013(15) 0.0284(18)
O5 0.207(7) 0.226(7) 0.156(6) -0.018(6) 0.011(6) 0.014(6)
O6 0.215(8) 0.373(10) 0.240(9) 0.032(8) 0.003(7) -0.063(8)
C1 0.0303(19) 0.038(2) 0.0310(19) 0.0005(16) -0.0060(15) 0.0020(15)
C2 0.0304(19) 0.042(2) 0.036(2) -0.0078(16) 0.0011(16) 0.0014(16)
C3 0.0261(17) 0.038(2) 0.0281(18) 0.0008(15) -0.0020(14) 0.0009(15)
C4 0.0230(17) 0.0347(19) 0.0327(18) 0.0013(15) -0.0005(14) 0.0045(14)
C5 0.0267(17) 0.0344(19) 0.0301(18) -0.0020(15) 0.0025(14) 0.0027(14)
C6 0.0253(18) 0.052(2) 0.0310(19) -0.0046(17) -0.0046(14) 0.0032(16)
C7 0.0272(18) 0.049(2) 0.036(2) -0.0030(17) 0.0017(15) 0.0095(16)
C8 0.0313(19) 0.046(2) 0.0298(18) -0.0062(16) 0.0009(15) 0.0105(16)
C9 0.030(2) 0.066(3) 0.039(2) -0.004(2) -0.0011(17) 0.0143(19)
C10 0.0247(17) 0.050(2) 0.0325(18) 0.0079(17) -0.0004(14) 0.0088(16)
C11 0.032(2) 0.042(2) 0.052(2) 0.0067(18) 0.0020(17) 0.0032(17)
C12 0.0228(18) 0.052(2) 0.051(2) 0.0107(19) 0.0048(16) -0.0014(16)
C13 0.044(2) 0.055(3) 0.045(2) 0.008(2) -0.0032(19) -0.012(2)
C14 0.038(2) 0.042(2) 0.041(2) 0.0078(17) 0.0007(17) 0.0002(17)
C15 0.051(3) 0.040(2) 0.054(3) 0.011(2) 0.005(2) -0.001(2)
C16 0.037(2) 0.076(3) 0.050(3) 0.002(2) 0.000(2) 0.011(2)
C17 0.044(3) 0.072(3) 0.052(3) 0.000(2) 0.000(2) 0.012(2)
C18 0.065(3) 0.097(4) 0.062(3) -0.012(3) 0.011(3) 0.025(3)
C19 0.050(3) 0.058(3) 0.078(3) -0.016(3) 0.014(2) -0.020(2)
C20 0.045(3) 0.063(3) 0.085(4) -0.019(3) 0.012(3) -0.016(2)
C21 0.049(3) 0.065(3) 0.086(4) 0.018(3) 0.018(3) 0.016(2)
C22 0.058(3) 0.100(5) 0.096(4) 0.042(4) 0.025(3) 0.036(3)
C23 0.181(10) 0.136(9) 0.163(9) 0.016(8) 0.017(8) -0.006(8)
C24 0.179(10) 0.186(10) 0.194(10) -0.028(8) 0.039(8) -0.013(8)

loop_
_atom_type_symbol
_atom_type_description
_atom_type_scat_dispersion_real
_atom_type_scat_dispersion_imag
_atom_type_scat_source
C C 0.0033 0.0016 'International Tables Vol C Tables 4.2.6.8 and 6.1.1.4'
H H 0.0000 0.0000 'International Tables Vol C Tables 4.2.6.8 and 6.1.1.4'
N N 0.0061 0.0033 'International Tables Vol C Tables 4.2.6.8 and 6.1.1.4'
O O 0.0106 0.0060 'International Tables Vol C Tables 4.2.6.8 and 6.1.1.4'
Zn Zn 0.2839 1.4301 'International Tables Vol C Tables 4.2.6.8 and 6.1.1.4'

loop_
_geom_angle_atom_site_label_1
_geom_angle_atom_site_label_2
_geom_angle_atom_site_label_3
_geom_angle
_geom_angle_site_symmetry_1
_geom_angle_site_symmetry_3
O1 Zn1 O3 107.31(12) . 4_575
O1 Zn1 N3 110.64(13) . .
O3 Zn1 N3 123.74(13) 4_575 .
O1 Zn1 N5 98.96(13) . .
O3 Zn1 N5 108.00(14) 4_575 .
N3 Zn1 N5 105.34(14) . .
C7 N1 C9 121.5(3) . .
C7 N1 H1 119.3 . .
C9 N1 H1 119.3 . .
C13 N2 C15 107.0(4) . .
C13 N2 C19 126.8(4) . .
C15 N2 C19 126.1(4) . .
C13 N3 C14 105.6(3) . .
C13 N3 Zn1 127.8(3) . .
C14 N3 Zn1 124.6(3) . .
C16 N4 C18 106.7(4) . .
C16 N4 C22 127.2(5) . .
C18 N4 C22 126.0(5) . .
C16 N5 C17 105.7(4) . .
C16 N5 Zn1 127.7(3) . .
C17 N5 Zn1 126.2(3) . .
C24 N6 C23 89.0(13) . .
C24 N6 H6 99.3 . .
C23 N6 H6 100.8 . .
C1 O1 Zn1 117.7(2) . .
C2 O3 Zn1 114.4(3) . 4_676
H5C O5 H5D 106.9 . .
H6E O6 H6F 108.2 . .
O2 C1 O1 124.1(3) . .
O2 C1 C3 120.7(3) . .
O1 C1 C3 115.2(3) . .
O4 C2 O3 122.3(4) . .
O4 C2 C5 121.0(3) . .
O3 C2 C5 116.6(3) . .
C8 C3 C4 120.1(3) . .
C8 C3 C1 119.7(3) . .
C4 C3 C1 120.0(3) . .
C5 C4 C3 119.5(3) . .
C5 C4 H4 120.2 . .
C3 C4 H4 120.2 . .
C4 C5 C6 120.0(3) . .
C4 C5 C2 120.5(3) . .
C6 C5 C2 119.4(3) . .
C7 C6 C5 121.0(3) . .
C7 C6 H6A 119.5 . .
C5 C6 H6A 119.5 . .
N1 C7 C6 121.4(3) . .
N1 C7 C8 120.3(3) . .
C6 C7 C8 118.3(3) . .
C3 C8 C7 121.0(3) . .
C3 C8 H8 119.5 . .
C7 C8 H8 119.5 . .
N1 C9 C10 112.1(3) . .
N1 C9 H9A 109.2 . .
C10 C9 H9A 109.2 . .
N1 C9 H9B 109.2 . .
C10 C9 H9B 109.2 . .
H9A C9 H9B 107.9 . .
C12 C10 C11 118.4(4) . .
C12 C10 C9 120.7(4) . .
C11 C10 C9 120.9(4) . .
C12 C11 C10 120.6(4) 3_866 .
C12 C11 H11 119.7 3_866 .
C10 C11 H11 119.7 . .
C10 C12 C11 121.0(4) . 3_866
C10 C12 H12 119.5 . .
C11 C12 H12 119.5 3_866 .
N3 C13 N2 111.6(4) . .
N3 C13 H13 124.2 . .
N2 C13 H13 124.2 . .
C15 C14 N3 109.3(4) . .
C15 C14 H14 125.3 . .
N3 C14 H14 125.3 . .
C14 C15 N2 106.4(4) . .
C14 C15 H15 126.8 . .
N2 C15 H15 126.8 . .
N5 C16 N4 112.0(4) . .
N5 C16 H16 124.0 . .
N4 C16 H16 124.0 . .
C18 C17 N5 108.7(4) . .
C18 C17 H17 125.6 . .
N5 C17 H17 125.6 . .
C17 C18 N4 106.9(5) . .
C17 C18 H18 126.5 . .
N4 C18 H18 126.5 . .
N2 C19 C20 111.4(4) . .
N2 C19 H19A 109.3 . .
C20 C19 H19A 109.3 . .
N2 C19 H19B 109.3 . .
C20 C19 H19B 109.3 . .
H19A C19 H19B 108.0 . .
C19 C20 C21 110.9(4) . 2_445
C19 C20 H20A 109.5 . .
C21 C20 H20A 109.5 2_445 .
C19 C20 H20B 109.5 . .
C21 C20 H20B 109.5 2_445 .
H20A C20 H20B 108.0 . .
C22 C21 C20 111.7(4) . 2_455
C22 C21 H21A 109.3 . .
C20 C21 H21A 109.3 2_455 .
C22 C21 H21B 109.3 . .
C20 C21 H21B 109.3 2_455 .
H21A C21 H21B 107.9 . .
C21 C22 N4 112.4(5) . .
C21 C22 H22A 109.1 . .
N4 C22 H22A 109.1 . .
C21 C22 H22B 109.1 . .
N4 C22 H22B 109.1 . .
H22A C22 H22B 107.9 . .

loop_
_geom_bond_atom_site_label_1
_geom_bond_atom_site_label_2
_geom_bond_distance
_geom_bond_site_symmetry_2
Zn1 O1 1.950(3) .
Zn1 O3 1.950(3) 4_575
Zn1 N3 1.995(3) .
Zn1 N5 2.022(3) .
N1 C7 1.384(5) .
N1 C9 1.429(5) .
N1 H1 0.8600 .
N2 C13 1.330(6) .
N2 C15 1.361(6) .
N2 C19 1.468(5) .
N3 C13 1.311(5) .
N3 C14 1.366(5) .
N4 C16 1.324(7) .
N4 C18 1.361(7) .
N4 C22 1.475(6) .
N5 C16 1.311(6) .
N5 C17 1.367(6) .
N6 C24 1.53(2) .
N6 C23 1.56(2) .
N6 H6 0.9000 .
O1 C1 1.275(5) .
O2 C1 1.230(5) .
O3 C2 1.267(5) .
O3 Zn1 1.950(3) 4_676
O4 C2 1.234(5) .
O5 H5C 0.8500 .
O5 H5D 0.8500 .
O6 H6E 0.8502 .
O6 H6F 0.8500 .
C1 C3 1.506(5) .
C2 C5 1.493(5) .
C3 C8 1.387(5) .
C3 C4 1.388(5) .
C4 C5 1.387(5) .
C4 H4 0.9300 .
C5 C6 1.393(5) .
C6 C7 1.391(5) .
C6 H6A 0.9300 .
C7 C8 1.395(5) .
C8 H8 0.9300 .
C9 C10 1.507(5) .
C9 H9A 0.9700 .
C9 H9B 0.9700 .
C10 C12 1.380(6) .
C10 C11 1.384(6) .
C11 C12 1.383(6) 3_866
C11 H11 0.9300 .
C12 C11 1.383(6) 3_866
C12 H12 0.9300 .
C13 H13 0.9300 .
C14 C15 1.347(6) .
C14 H14 0.9300 .
C15 H15 0.9300 .
C16 H16 0.9300 .
C17 C18 1.348(7) .
C17 H17 0.9300 .
C18 H18 0.9300 .
C19 C20 1.486(7) .
C19 H19A 0.9700 .
C19 H19B 0.9700 .
C20 C21 1.531(6) 2_445
C20 H20A 0.9700 .
C20 H20B 0.9700 .
C21 C22 1.464(7) .
C21 C20 1.531(6) 2_455
C21 H21A 0.9700 .
C21 H21B 0.9700 .
C22 H22A 0.9700 .
C22 H22B 0.9700 .
C23 H23A 0.9600 .
C23 H23B 0.9600 .
C23 H23C 0.9600 .
C24 H24A 0.9600 .
C24 H24B 0.9600 .
C24 H24C 0.9600 .

loop_
_geom_torsion_atom_site_label_1
_geom_torsion_atom_site_label_2
_geom_torsion_atom_site_label_3
_geom_torsion_atom_site_label_4
_geom_torsion
_geom_torsion_site_symmetry_1
_geom_torsion_site_symmetry_4
O1 Zn1 N3 C13 172.6(4) . .
O3 Zn1 N3 C13 -58.0(4) 4_575 .
N5 Zn1 N3 C13 66.6(4) . .
O1 Zn1 N3 C14 11.1(4) . .
O3 Zn1 N3 C14 140.4(3) 4_575 .
N5 Zn1 N3 C14 -94.9(3) . .
O1 Zn1 N5 C16 160.4(4) . .
O3 Zn1 N5 C16 48.8(4) 4_575 .
N3 Zn1 N5 C16 -85.2(4) . .
O1 Zn1 N5 C17 -10.7(4) . .
O3 Zn1 N5 C17 -122.3(4) 4_575 .
N3 Zn1 N5 C17 103.7(4) . .
O3 Zn1 O1 C1 -66.1(3) 4_575 .
N3 Zn1 O1 C1 71.6(3) . .
N5 Zn1 O1 C1 -178.2(3) . .
Zn1 O1 C1 O2 0.2(5) . .
Zn1 O1 C1 C3 -179.1(2) . .
Zn1 O3 C2 O4 2.7(6) 4_676 .
Zn1 O3 C2 C5 -174.9(3) 4_676 .
O2 C1 C3 C8 -1.9(6) . .
O1 C1 C3 C8 177.3(4) . .
O2 C1 C3 C4 -176.8(4) . .
O1 C1 C3 C4 2.5(5) . .
C8 C3 C4 C5 -3.2(6) . .
C1 C3 C4 C5 171.7(3) . .
C3 C4 C5 C6 2.2(6) . .
C3 C4 C5 C2 -174.2(3) . .
O4 C2 C5 C4 -1.8(6) . .
O3 C2 C5 C4 175.8(4) . .
O4 C2 C5 C6 -178.2(4) . .
O3 C2 C5 C6 -0.6(6) . .
C4 C5 C6 C7 0.0(6) . .
C2 C5 C6 C7 176.4(4) . .
C9 N1 C7 C6 6.3(7) . .
C9 N1 C7 C8 -172.8(4) . .
C5 C6 C7 N1 179.8(4) . .
C5 C6 C7 C8 -1.2(6) . .
C4 C3 C8 C7 2.0(6) . .
C1 C3 C8 C7 -172.8(4) . .
N1 C7 C8 C3 179.2(4) . .
C6 C7 C8 C3 0.2(6) . .
C7 N1 C9 C10 177.2(4) . .
N1 C9 C10 C12 -66.5(5) . .
N1 C9 C10 C11 112.9(5) . .
C12 C10 C11 C12 -0.2(7) . 3_866
C9 C10 C11 C12 -179.6(4) . 3_866
C11 C10 C12 C11 0.2(7) . 3_866
C9 C10 C12 C11 179.6(4) . 3_866
C14 N3 C13 N2 -0.1(5) . .
Zn1 N3 C13 N2 -164.4(3) . .
C15 N2 C13 N3 0.5(5) . .
C19 N2 C13 N3 178.5(4) . .
C13 N3 C14 C15 -0.3(5) . .
Zn1 N3 C14 C15 164.6(3) . .
N3 C14 C15 N2 0.6(5) . .
C13 N2 C15 C14 -0.7(5) . .
C19 N2 C15 C14 -178.7(4) . .
C17 N5 C16 N4 1.6(6) . .
Zn1 N5 C16 N4 -171.0(3) . .
C18 N4 C16 N5 -2.0(7) . .
C22 N4 C16 N5 174.2(5) . .
C16 N5 C17 C18 -0.6(6) . .
Zn1 N5 C17 C18 172.1(4) . .
N5 C17 C18 N4 -0.6(7) . .
C16 N4 C18 C17 1.5(7) . .
C22 N4 C18 C17 -174.7(5) . .
C13 N2 C19 C20 -101.2(6) . .
C15 N2 C19 C20 76.5(6) . .
N2 C19 C20 C21 -179.1(5) . 2_445
C20 C21 C22 N4 -178.5(5) 2_455 .
C16 N4 C22 C21 117.5(7) . .
C18 N4 C22 C21 -67.0(9) . .
